data_7129681
loop_
_publ_author_name
'Liu, Ce'
'Shi, Wei-Yu'
'Ding, Ya-Nan'
'Zheng, Nian'
'Liang, Yong-Min'

_publ_section_title
;
 Palladium-Catalyzed Rearrangement Reaction to Access 1-Phenanthrol
 Derivatives
;
_journal_name_full 'Chemical Communications'
_journal_paper_doi 10.1039/D2CC00392A
_journal_year 2022
_chemical_formula_moiety 'C16 H14 O'
_chemical_formula_sum 'C16 H14 O'
_chemical_formula_weight 222.27
_space_group_crystal_system monoclinic
_space_group_IT_number 14
_space_group_name_Hall '-P 2ybc'
_space_group_name_H-M_alt 'P 1 21/c 1'
_atom_sites_solution_hydrogens geom
_atom_sites_solution_primary direct
_audit_creation_date 2020-03-27
_audit_creation_method
;
Olex2 1.3
(compiled 2020.02.04 svn.rd84adfe8 for OlexSys, GUI svn.r6032)
;
_audit_update_record
;
2020-06-22 deposited with the CCDC.	2022-02-08 downloaded from the CCDC.
;
_cell_angle_alpha 90
_cell_angle_beta 105.149(6)
_cell_angle_gamma 90
_cell_formula_units_Z 4
_cell_length_a 16.9314(10)
_cell_length_b 5.2194(3)
_cell_length_c 13.7603(8)
_cell_measurement_reflns_used 3008
_cell_measurement_temperature 293(2)
_cell_measurement_theta_max 69.8240
_cell_measurement_theta_min 6.6630
_cell_volume 1173.76(12)
_computing_cell_refinement 'CrysAlisPro 1.171.38.43f (Rigaku OD, 2015)'
_computing_data_collection 'CrysAlisPro 1.171.38.43f (Rigaku OD, 2015)'
_computing_data_reduction 'CrysAlisPro 1.171.38.43f (Rigaku OD, 2015)'
_computing_molecular_graphics 'Olex2 1.3 (Dolomanov et al., 2009)'
_computing_publication_material 'Olex2 1.3 (Dolomanov et al., 2009)'
_computing_structure_refinement 'SHELXL 2018/3 (Sheldrick, 2015)'
_computing_structure_solution 'SHELXS  (Sheldrick, 2008)'
_diffrn_ambient_temperature 293(2)
_diffrn_detector 'CCD plate'
_diffrn_detector_area_resol_mean 16.0733
_diffrn_detector_type Eos
_diffrn_measured_fraction_theta_full 0.999
_diffrn_measured_fraction_theta_max 0.999
_diffrn_measurement_details
;
List of Runs (angles in degrees, time in seconds):

  # Type    Start    End  Width  t~exp~   \w     \q     \k     \f   Frames
#--------------------------------------------------------------------------
  1  \w     -2.00  25.00   1.00    1.00    --    0.00  57.00   0.00   27
  2  \w     29.00  63.00   1.00    1.00    --    0.00  57.00   0.00   34
  3  \w     31.00  69.00   1.00    1.00    --    0.00  57.00 -90.00   38
  4  \w     35.00  63.00   1.00    1.00    --   54.00  77.00-120.00   28
  5  \w     36.00 118.00   1.00    1.00    --   54.00  57.00-120.00   82
  6  \w     79.00 104.00   1.00    2.00    --  108.00  77.00 -90.00   25
  7  \w    119.00 177.00   1.00    2.00    --  108.00  77.00-120.00   58
  8  \w    124.00 150.00   1.00    2.00    --  108.00 101.00 -13.00   26
  9  \w    150.00 177.00   1.00    2.00    --  108.00 111.00   0.00   27
 10  \w    121.00 174.00   1.00    2.00    --  108.00  77.00 -90.00   53
 11  \w    120.00 175.00   1.00    2.00    --  108.00  77.00-180.00   55
 12  \w    117.00 176.00   1.00    2.00    --  108.00  77.00-150.00   59
 13  \w    117.00 178.00   1.00    2.00    --  108.00  77.00 -30.00   61
 14  \w    122.00 174.00   1.00    2.00    --  108.00 111.00  30.00   52
 15  \w    100.00 147.00   1.00    2.00    --  108.00 111.00   0.00   47
 16  \w     91.00 119.00   1.00    2.00    --  108.00  50.00 -60.00   28
 17  \w     86.00 172.00   1.00    2.00    --  108.00  63.00 -60.00   86
 18  \w     94.00 121.00   1.00    2.00    --  108.00  50.00-120.00   27
 19  \w     87.00 115.00   1.00    2.00    --  108.00  63.00-150.00   28
 20  \w     88.00 116.00   1.00    2.00    --  108.00  50.00-150.00   28
 21  \w     82.00 109.00   1.00    2.00    --  108.00  38.00 -90.00   27
 22  \w     88.00 114.00   1.00    2.00    --  108.00  63.00 -90.00   26
 23  \w     83.00 109.00   1.00    2.00    --  108.00  38.00-120.00   26
 24  \w     83.00 108.00   1.00    2.00    --  108.00  38.00-150.00   25
 25  \w     87.00 112.00   1.00    2.00    --  108.00  63.00-180.00   25
 26  \w     80.00 107.00   1.00    2.00    --  108.00  77.00-150.00   27
 27  \w     79.00 104.00   1.00    2.00    --  108.00  77.00-180.00   25
 28  \w     78.00 104.00   1.00    2.00    --  108.00  77.00-120.00   26
 29  \w     86.00 117.00   1.00    2.00    --  108.00  50.00 -90.00   31
 30  \w     82.00 108.00   1.00    2.00    --  108.00  38.00 -60.00   26
 31  \w     83.00 110.00   1.00    2.00    --  108.00  38.00 -30.00   27
 32  \w     36.00  72.00   1.00    1.00    --   54.00 -57.00-120.00   36
 33  \w     27.00 104.00   1.00    1.00    --   54.00-125.00-120.00   77
 34  \w     49.00 138.00   1.00    2.00    --  108.00 -77.00  60.00   89
 35  \w     86.00 172.00   1.00    2.00    --  108.00  77.00 150.00   86
 36  \w     26.00  73.00   1.00    1.00    --   54.00  77.00 -60.00   47
 37  \w     15.00 125.00   1.00    1.00    --   54.00  19.00-180.00  110
 38  \w     -9.00  72.00   1.00    1.00    --   54.00 -57.00   0.00   81
 39  \w    -14.00  28.00   1.00    1.00    --    0.00  57.00 -90.00   42
;
_diffrn_measurement_device 'four-circle diffractometer'
_diffrn_measurement_device_type 'SuperNova, Dual, Cu at zero, Eos'
_diffrn_measurement_method '\w scans'
_diffrn_orient_matrix_type 'CrysAlisPro convention (1999,Acta A55,543-557)'
_diffrn_orient_matrix_UB_11 -0.0372058000
_diffrn_orient_matrix_UB_12 -0.0595967000
_diffrn_orient_matrix_UB_13 0.0883951000
_diffrn_orient_matrix_UB_21 0.0819465000
_diffrn_orient_matrix_UB_22 -0.1175576000
_diffrn_orient_matrix_UB_23 0.0591945000
_diffrn_orient_matrix_UB_31 0.0280163000
_diffrn_orient_matrix_UB_32 0.2640572000
_diffrn_orient_matrix_UB_33 0.0462774000
_diffrn_radiation_monochromator mirror
_diffrn_radiation_probe x-ray
_diffrn_radiation_type 'Cu K\a'
_diffrn_radiation_wavelength 1.54184
_diffrn_reflns_av_R_equivalents 0.0191
_diffrn_reflns_av_unetI/netI 0.0147
_diffrn_reflns_Laue_measured_fraction_full 0.999
_diffrn_reflns_Laue_measured_fraction_max 0.999
_diffrn_reflns_limit_h_max 20
_diffrn_reflns_limit_h_min -18
_diffrn_reflns_limit_k_max 6
_diffrn_reflns_limit_k_min -6
_diffrn_reflns_limit_l_max 16
_diffrn_reflns_limit_l_min -15
_diffrn_reflns_number 8338
_diffrn_reflns_point_group_measured_fraction_full 0.999
_diffrn_reflns_point_group_measured_fraction_max 0.999
_diffrn_reflns_theta_full 66.599
_diffrn_reflns_theta_max 66.599
_diffrn_reflns_theta_min 6.506
_diffrn_source 'micro-focus sealed X-ray tube'
_diffrn_source_type 'SuperNova (Cu) X-ray Source'
_exptl_absorpt_coefficient_mu 0.597
_exptl_absorpt_correction_T_max 1.00000
_exptl_absorpt_correction_T_min 0.74975
_exptl_absorpt_correction_type multi-scan
_exptl_absorpt_process_details
;
CrysAlisPro 1.171.38.43f (Rigaku Oxford Diffraction, 2015)
Empirical absorption correction using spherical harmonics,
 implemented in SCALE3 ABSPACK scaling algorithm.
;
_exptl_crystal_colour 'clear light colourless'
_exptl_crystal_colour_lustre clear
_exptl_crystal_colour_modifier light
_exptl_crystal_colour_primary colourless
_exptl_crystal_density_diffrn 1.258
_exptl_crystal_description block
_exptl_crystal_F_000 472
_exptl_crystal_size_max 0.18
_exptl_crystal_size_mid 0.15
_exptl_crystal_size_min 0.12
_refine_diff_density_max 0.142
_refine_diff_density_min -0.116
_refine_diff_density_rms 0.028
_refine_ls_extinction_coef 0.0030(7)
_refine_ls_extinction_expression Fc^*^=kFc[1+0.001xFc^2^\l^3^/sin(2\q)]^-1/4^
_refine_ls_extinction_method 'SHELXL-2018/3 (Sheldrick 2018)'
_refine_ls_goodness_of_fit_ref 1.046
_refine_ls_hydrogen_treatment constr
_refine_ls_matrix_type full
_refine_ls_number_parameters 158
_refine_ls_number_reflns 2086
_refine_ls_number_restraints 0
_refine_ls_restrained_S_all 1.046
_refine_ls_R_factor_all 0.0469
_refine_ls_R_factor_gt 0.0398
_refine_ls_shift/su_max 0.000
_refine_ls_shift/su_mean 0.000
_refine_ls_structure_factor_coef Fsqd
_refine_ls_weighting_details 'w=1/[\s^2^(Fo^2^)+(0.0756P)^2^+0.0610P] where P=(Fo^2^+2Fc^2^)/3'
_refine_ls_weighting_scheme calc
_refine_ls_wR_factor_gt 0.1169
_refine_ls_wR_factor_ref 0.1244
_reflns_Friedel_coverage 0.000
_reflns_number_gt 1703
_reflns_number_total 2086
_reflns_threshold_expression 'I > 2\s(I)'
_cod_data_source_file d2cc00392a2.cif
_cod_data_source_block liuc_0323
_cod_database_code 7129681
_shelx_shelxl_version_number 2018/3
_shelx_space_group_comment
;
The symmetry employed for this shelxl refinement is uniquely defined
by the following loop, which should always be used as a source of
symmetry information in preference to the above space-group names.
They are only intended as comments.
;
_reflns_odcompleteness_completeness 99.87
_reflns_odcompleteness_iscentric 1
_reflns_odcompleteness_theta 66.97
_olex2_refinement_description
;
1. Fixed Uiso
 At 1.2 times of:
  All C(H) groups
 At 1.5 times of:
  All C(H,H,H) groups, All O(H) groups
2.a Aromatic/amide H refined with riding coordinates:
 C3(H3), C4(H4), C5(H5), C10(H10), C11(H11), C12(H12), C14(H14)
2.b Idealised Me refined as rotating group:
 C15(H15A,H15B,H15C), C16(H16A,H16B,H16C)
2.c Idealised tetrahedral OH refined as rotating group:
 O1(H1)
;
_olex2_date_sample_data_collection 2020-03-23
_olex2_submission_special_instructions 'No special instructions were received'
_oxdiff_exptl_absorpt_empirical_details
;
Empirical correction (ABSPACK) includes:
- Absorption correction using spherical harmonics
- Frame scaling
;
_oxdiff_exptl_absorpt_empirical_full_max 1.731
_oxdiff_exptl_absorpt_empirical_full_min 0.664

loop_
_space_group_symop_operation_xyz
'x, y, z'
'-x, y+1/2, -z+1/2'
'-x, -y, -z'
'x, -y-1/2, z-1/2'

loop_
_atom_site_label
_atom_site_type_symbol
_atom_site_fract_x
_atom_site_fract_y
_atom_site_fract_z
_atom_site_U_iso_or_equiv
_atom_site_adp_type
_atom_site_occupancy
_atom_site_site_symmetry_order
_atom_site_calc_flag
_atom_site_refinement_flags_posn
_atom_site_refinement_flags_adp
_atom_site_refinement_flags_occupancy
_atom_site_disorder_assembly
_atom_site_disorder_group
O1 O 0.03108(6) 0.24647(19) 0.29447(8) 0.0694(3) Uani 1 1 d . . . . .
H1 H 0.010614 0.116620 0.264769 0.104 Uiso 1 1 calc R U . . .
C1 C 0.16119(7) 0.4192(2) 0.37624(8) 0.0471(3) Uani 1 1 d . . . . .
C2 C 0.11474(8) 0.2413(2) 0.30736(9) 0.0531(3) Uani 1 1 d . . . . .
C3 C 0.15038(9) 0.0754(3) 0.25470(10) 0.0610(4) Uani 1 1 d . . . . .
H3 H 0.118400 -0.038874 0.209090 0.073 Uiso 1 1 calc R U . . .
C4 C 0.23490(10) 0.0788(3) 0.26989(10) 0.0648(4) Uani 1 1 d . . . . .
H4 H 0.259499 -0.036259 0.235239 0.078 Uiso 1 1 calc R U . . .
C5 C 0.28208(9) 0.2496(3) 0.33527(11) 0.0603(4) Uani 1 1 d . . . . .
H5 H 0.338450 0.250133 0.344116 0.072 Uiso 1 1 calc R U . . .
C6 C 0.24684(8) 0.4248(2) 0.38944(9) 0.0492(3) Uani 1 1 d . . . . .
C7 C 0.29428(8) 0.6094(2) 0.45985(9) 0.0497(3) Uani 1 1 d . . . . .
C8 C 0.25517(8) 0.7727(2) 0.51498(9) 0.0490(3) Uani 1 1 d . . . . .
C9 C 0.16787(8) 0.7576(2) 0.50063(9) 0.0480(3) Uani 1 1 d . . . . .
C10 C 0.12425(7) 0.5871(2) 0.43360(9) 0.0495(3) Uani 1 1 d . . . . .
H10 H 0.067912 0.579022 0.424506 0.059 Uiso 1 1 calc R U . . .
C11 C 0.37956(8) 0.6343(3) 0.47542(11) 0.0640(4) Uani 1 1 d . . . . .
H11 H 0.406338 0.530410 0.439262 0.077 Uiso 1 1 calc R U . . .
C12 C 0.42389(9) 0.8076(3) 0.54248(12) 0.0695(4) Uani 1 1 d . . . . .
H12 H 0.480174 0.817921 0.551414 0.083 Uiso 1 1 calc R U . . .
C13 C 0.38632(9) 0.9694(3) 0.59777(11) 0.0624(4) Uani 1 1 d . . . . .
C14 C 0.30308(9) 0.9501(3) 0.58296(10) 0.0570(3) Uani 1 1 d . . . . .
H14 H 0.277357 1.057842 0.619020 0.068 Uiso 1 1 calc R U . . .
C15 C 0.12554(9) 0.9319(3) 0.55827(11) 0.0610(4) Uani 1 1 d . . . . .
H15A H 0.151586 0.918337 0.628961 0.091 Uiso 1 1 calc R U . . .
H15B H 0.069127 0.882820 0.545821 0.091 Uiso 1 1 calc R U . . .
H15C H 0.128902 1.105582 0.536759 0.091 Uiso 1 1 calc R U . . .
C16 C 0.43606(11) 1.1618(4) 0.67111(14) 0.0813(5) Uani 1 1 d . . . . .
H16A H 0.406149 1.319559 0.666569 0.122 Uiso 1 1 calc R U . . .
H16B H 0.487072 1.192466 0.654933 0.122 Uiso 1 1 calc R U . . .
H16C H 0.446500 1.095460 0.738342 0.122 Uiso 1 1 calc R U . . .

loop_
_atom_site_aniso_label
_atom_site_aniso_U_11
_atom_site_aniso_U_22
_atom_site_aniso_U_33
_atom_site_aniso_U_23
_atom_site_aniso_U_13
_atom_site_aniso_U_12
O1 0.0606(6) 0.0634(7) 0.0777(7) -0.0120(5) 0.0062(5) -0.0047(4)
C1 0.0581(7) 0.0391(6) 0.0435(6) 0.0086(4) 0.0123(5) 0.0034(5)
C2 0.0625(7) 0.0453(7) 0.0495(7) 0.0066(5) 0.0113(5) 0.0016(5)
C3 0.0826(9) 0.0472(7) 0.0522(7) -0.0022(5) 0.0160(6) -0.0011(6)
C4 0.0878(10) 0.0512(8) 0.0616(8) -0.0033(6) 0.0308(7) 0.0082(7)
C5 0.0671(8) 0.0562(8) 0.0623(8) 0.0025(6) 0.0250(6) 0.0082(6)
C6 0.0607(7) 0.0413(6) 0.0465(6) 0.0089(5) 0.0160(5) 0.0057(5)
C7 0.0540(7) 0.0446(7) 0.0504(6) 0.0095(5) 0.0133(5) 0.0041(5)
C8 0.0598(7) 0.0426(6) 0.0440(6) 0.0088(5) 0.0126(5) 0.0005(5)
C9 0.0600(7) 0.0406(6) 0.0447(6) 0.0073(4) 0.0161(5) 0.0043(5)
C10 0.0510(6) 0.0459(7) 0.0517(7) 0.0073(5) 0.0133(5) 0.0038(5)
C11 0.0572(8) 0.0591(8) 0.0763(9) 0.0025(7) 0.0185(7) 0.0045(6)
C12 0.0541(8) 0.0665(9) 0.0832(10) 0.0088(7) 0.0095(7) -0.0030(6)
C13 0.0658(8) 0.0555(8) 0.0596(8) 0.0100(6) 0.0053(6) -0.0075(6)
C14 0.0700(8) 0.0498(7) 0.0505(7) 0.0033(5) 0.0145(6) -0.0025(6)
C15 0.0734(9) 0.0515(8) 0.0631(8) 0.0000(6) 0.0267(6) 0.0055(6)
C16 0.0811(11) 0.0756(11) 0.0763(10) 0.0002(8) 0.0013(8) -0.0166(8)

loop_
_atom_type_symbol
_atom_type_description
_atom_type_scat_dispersion_real
_atom_type_scat_dispersion_imag
_atom_type_scat_source
C C 0.0181 0.0091 'International Tables Vol C Tables 4.2.6.8 and 6.1.1.4'
H H 0.0000 0.0000 'International Tables Vol C Tables 4.2.6.8 and 6.1.1.4'
O O 0.0492 0.0322 'International Tables Vol C Tables 4.2.6.8 and 6.1.1.4'

loop_
_geom_angle_atom_site_label_1
_geom_angle_atom_site_label_2
_geom_angle_atom_site_label_3
_geom_angle
_geom_angle_site_symmetry_1
_geom_angle_site_symmetry_3
_geom_angle_publ_flag
C2 O1 H1 109.5 . . ?
C2 C1 C6 118.23(11) . . ?
C2 C1 C10 121.83(12) . . ?
C6 C1 C10 119.92(11) . . ?
O1 C2 C1 116.52(11) . . ?
C3 C2 O1 121.64(12) . . ?
C3 C2 C1 121.83(13) . . ?
C2 C3 H3 120.3 . . ?
C2 C3 C4 119.45(13) . . ?
C4 C3 H3 120.3 . . ?
C3 C4 H4 119.7 . . ?
C5 C4 C3 120.57(13) . . ?
C5 C4 H4 119.7 . . ?
C4 C5 H5 119.4 . . ?
C4 C5 C6 121.13(13) . . ?
C6 C5 H5 119.4 . . ?
C1 C6 C7 118.02(11) . . ?
C5 C6 C1 118.76(12) . . ?
C5 C6 C7 123.21(12) . . ?
C8 C7 C6 120.19(11) . . ?
C11 C7 C6 121.96(12) . . ?
C11 C7 C8 117.86(12) . . ?
C7 C8 C9 120.04(11) . . ?
C14 C8 C7 118.80(12) . . ?
C14 C8 C9 121.16(12) . . ?
C8 C9 C15 120.48(11) . . ?
C10 C9 C8 119.12(11) . . ?
C10 C9 C15 120.39(12) . . ?
C1 C10 H10 118.7 . . ?
C9 C10 C1 122.69(12) . . ?
C9 C10 H10 118.7 . . ?
C7 C11 H11 119.2 . . ?
C12 C11 C7 121.56(14) . . ?
C12 C11 H11 119.2 . . ?
C11 C12 H12 119.3 . . ?
C11 C12 C13 121.32(14) . . ?
C13 C12 H12 119.3 . . ?
C12 C13 C16 120.74(14) . . ?
C14 C13 C12 118.07(13) . . ?
C14 C13 C16 121.19(15) . . ?
C8 C14 H14 118.8 . . ?
C13 C14 C8 122.39(13) . . ?
C13 C14 H14 118.8 . . ?
C9 C15 H15A 109.5 . . ?
C9 C15 H15B 109.5 . . ?
C9 C15 H15C 109.5 . . ?
H15A C15 H15B 109.5 . . ?
H15A C15 H15C 109.5 . . ?
H15B C15 H15C 109.5 . . ?
C13 C16 H16A 109.5 . . ?
C13 C16 H16B 109.5 . . ?
C13 C16 H16C 109.5 . . ?
H16A C16 H16B 109.5 . . ?
H16A C16 H16C 109.5 . . ?
H16B C16 H16C 109.5 . . ?

loop_
_geom_bond_atom_site_label_1
_geom_bond_atom_site_label_2
_geom_bond_distance
_geom_bond_site_symmetry_2
_geom_bond_publ_flag
O1 H1 0.8200 . ?
O1 C2 1.3811(16) . ?
C1 C2 1.4106(18) . ?
C1 C6 1.4139(17) . ?
C1 C10 1.4286(17) . ?
C2 C3 1.3666(19) . ?
C3 H3 0.9300 . ?
C3 C4 1.391(2) . ?
C4 H4 0.9300 . ?
C4 C5 1.366(2) . ?
C5 H5 0.9300 . ?
C5 C6 1.4072(18) . ?
C6 C7 1.4509(18) . ?
C7 C8 1.4153(18) . ?
C7 C11 1.4092(18) . ?
C8 C9 1.4412(17) . ?
C8 C14 1.4123(18) . ?
C9 C10 1.3535(17) . ?
C9 C15 1.5057(17) . ?
C10 H10 0.9300 . ?
C11 H11 0.9300 . ?
C11 C12 1.368(2) . ?
C12 H12 0.9300 . ?
C12 C13 1.396(2) . ?
C13 C14 1.374(2) . ?
C13 C16 1.514(2) . ?
C14 H14 0.9300 . ?
C15 H15A 0.9600 . ?
C15 H15B 0.9600 . ?
C15 H15C 0.9600 . ?
C16 H16A 0.9600 . ?
C16 H16B 0.9600 . ?
C16 H16C 0.9600 . ?

loop_
_geom_torsion_atom_site_label_1
_geom_torsion_atom_site_label_2
_geom_torsion_atom_site_label_3
_geom_torsion_atom_site_label_4
_geom_torsion
_geom_torsion_site_symmetry_1
_geom_torsion_site_symmetry_2
_geom_torsion_site_symmetry_3
_geom_torsion_site_symmetry_4
_geom_torsion_publ_flag
O1 C2 C3 C4 179.57(12) . . . . ?
C1 C2 C3 C4 0.77(19) . . . . ?
C1 C6 C7 C8 1.65(16) . . . . ?
C1 C6 C7 C11 -177.92(11) . . . . ?
C2 C1 C6 C5 -1.40(16) . . . . ?
C2 C1 C6 C7 179.58(10) . . . . ?
C2 C1 C10 C9 179.44(11) . . . . ?
C2 C3 C4 C5 -1.3(2) . . . . ?
C3 C4 C5 C6 0.5(2) . . . . ?
C4 C5 C6 C1 0.88(19) . . . . ?
C4 C5 C6 C7 179.85(12) . . . . ?
C5 C6 C7 C8 -177.33(11) . . . . ?
C5 C6 C7 C11 3.10(19) . . . . ?
C6 C1 C2 O1 -178.26(10) . . . . ?
C6 C1 C2 C3 0.60(18) . . . . ?
C6 C1 C10 C9 0.85(17) . . . . ?
C6 C7 C8 C9 -0.56(16) . . . . ?
C6 C7 C8 C14 179.96(10) . . . . ?
C6 C7 C11 C12 -179.54(12) . . . . ?
C7 C8 C9 C10 -0.42(16) . . . . ?
C7 C8 C9 C15 -179.51(11) . . . . ?
C7 C8 C14 C13 -0.21(18) . . . . ?
C7 C11 C12 C13 -0.6(2) . . . . ?
C8 C7 C11 C12 0.9(2) . . . . ?
C8 C9 C10 C1 0.29(17) . . . . ?
C9 C8 C14 C13 -179.69(11) . . . . ?
C10 C1 C2 O1 3.13(17) . . . . ?
C10 C1 C2 C3 -178.01(11) . . . . ?
C10 C1 C6 C5 177.24(11) . . . . ?
C10 C1 C6 C7 -1.78(16) . . . . ?
C11 C7 C8 C9 179.03(11) . . . . ?
C11 C7 C8 C14 -0.45(17) . . . . ?
C11 C12 C13 C14 0.0(2) . . . . ?
C11 C12 C13 C16 -179.51(14) . . . . ?
C12 C13 C14 C8 0.5(2) . . . . ?
C14 C8 C9 C10 179.05(11) . . . . ?
C14 C8 C9 C15 -0.04(17) . . . . ?
C15 C9 C10 C1 179.37(11) . . . . ?
C16 C13 C14 C8 179.93(12) . . . . ?
